data_7128464
loop_
_publ_author_name
'Stefkova, Katarina'
'Heard, Matthew J.'
'Dasgupta, Ayan'
'Melen, Rebecca L.'

_publ_section_title
;
 Borane catalysed cyclopropenation of arylacetylenes.
;
_journal_issue 55
_journal_name_full 'Chemical communications (Cambridge, England)'
_journal_page_first 6736
_journal_page_last 6739
_journal_paper_doi 10.1039/d1cc01856f
_journal_volume 57
_journal_year 2021
_chemical_formula_sum 'C22 H18 O3'
_chemical_formula_weight 330.36
_space_group_crystal_system monoclinic
_space_group_IT_number 15
_space_group_name_Hall '-C 2yc'
_space_group_name_H-M_alt 'C 1 2/c 1'
_atom_sites_solution_hydrogens geom
_audit_creation_method SHELXL-2018/1
_audit_update_record
;
2021-03-24 deposited with the CCDC.	2021-06-07 downloaded from the CCDC.
;
_cell_angle_alpha 90
_cell_angle_beta 107.704(8)
_cell_angle_gamma 90
_cell_formula_units_Z 8
_cell_length_a 29.133(2)
_cell_length_b 5.3113(3)
_cell_length_c 22.5850(13)
_cell_measurement_reflns_used 2328
_cell_measurement_temperature 150(2)
_cell_measurement_theta_max 73.9720
_cell_measurement_theta_min 4.1000
_cell_volume 3329.2(4)
_computing_cell_refinement 'CrysAlisPro 1.171.40.82a (Rigaku OD, 2020)'
_computing_data_collection 'CrysAlisPro 1.171.40.82a (Rigaku OD, 2020)'
_computing_data_reduction 'CrysAlisPro 1.171.40.82a (Rigaku OD, 2020)'
_computing_structure_refinement 'SHELXL-2018/1 (Sheldrick, 2018)'
_computing_structure_solution SHELXS
_diffrn_ambient_temperature 150(2)
_diffrn_measured_fraction_theta_full 0.998
_diffrn_measured_fraction_theta_max 0.990
_diffrn_measurement_device_type 'SuperNova, Dual, Cu at home/near, Atlas'
_diffrn_measurement_method '\w scans'
_diffrn_radiation_type CuK\a
_diffrn_radiation_wavelength 1.54184
_diffrn_reflns_av_R_equivalents 0.0936
_diffrn_reflns_av_unetI/netI 0.0763
_diffrn_reflns_Laue_measured_fraction_full 0.998
_diffrn_reflns_Laue_measured_fraction_max 0.990
_diffrn_reflns_limit_h_max 36
_diffrn_reflns_limit_h_min -36
_diffrn_reflns_limit_k_max 6
_diffrn_reflns_limit_k_min -6
_diffrn_reflns_limit_l_max 21
_diffrn_reflns_limit_l_min -28
_diffrn_reflns_number 14074
_diffrn_reflns_point_group_measured_fraction_full 0.998
_diffrn_reflns_point_group_measured_fraction_max 0.990
_diffrn_reflns_theta_full 67.684
_diffrn_reflns_theta_max 76.602
_diffrn_reflns_theta_min 4.109
_exptl_absorpt_coefficient_mu 0.697
_exptl_absorpt_correction_T_max 1.00000
_exptl_absorpt_correction_T_min 0.93827
_exptl_absorpt_correction_type multi-scan
_exptl_absorpt_process_details
;
CrysAlisPro 1.171.40.82a (Rigaku Oxford Diffraction, 2020)
Empirical absorption correction using spherical harmonics,
implemented in SCALE3 ABSPACK scaling algorithm.
;
_exptl_crystal_colour colourless
_exptl_crystal_density_diffrn 1.318
_exptl_crystal_description block
_exptl_crystal_F_000 1392
_exptl_crystal_size_max 0.225
_exptl_crystal_size_mid 0.120
_exptl_crystal_size_min 0.100
_refine_diff_density_max 0.208
_refine_diff_density_min -0.229
_refine_diff_density_rms 0.048
_refine_ls_extinction_method none
_refine_ls_goodness_of_fit_ref 0.868
_refine_ls_hydrogen_treatment constr
_refine_ls_matrix_type full
_refine_ls_number_parameters 228
_refine_ls_number_reflns 3476
_refine_ls_number_restraints 0
_refine_ls_restrained_S_all 0.868
_refine_ls_R_factor_all 0.0798
_refine_ls_R_factor_gt 0.0468
_refine_ls_shift/su_max 0.000
_refine_ls_shift/su_mean 0.000
_refine_ls_structure_factor_coef Fsqd
_refine_ls_weighting_details 'w=1/[\s^2^(Fo^2^)+(0.0509P)^2^] where P=(Fo^2^+2Fc^2^)/3'
_refine_ls_weighting_scheme calc
_refine_ls_wR_factor_gt 0.0979
_refine_ls_wR_factor_ref 0.1074
_reflns_Friedel_coverage 0.000
_reflns_number_gt 2114
_reflns_number_total 3476
_reflns_threshold_expression 'I > 2\s(I)'
_cod_data_source_file d1cc01856f2.cif
_cod_data_source_block rm2111b
_cod_depositor_comments 'Adding full bibliography for 7128464--7128465.cif.'
_cod_original_cell_volume 3329.1(4)
_cod_original_sg_symbol_H-M 'C 2/c'
_cod_database_code 7128464
_shelx_shelxl_version_number 2018/1
_shelx_space_group_comment
;
The symmetry employed for this shelxl refinement is uniquely defined
by the following loop, which should always be used as a source of
symmetry information in preference to the above space-group names.
They are only intended as comments.
;
_shelx_estimated_absorpt_t_min 0.859
_shelx_estimated_absorpt_t_max 0.934

loop_
_space_group_symop_operation_xyz
'x, y, z'
'-x, y, -z+1/2'
'x+1/2, y+1/2, z'
'-x+1/2, y+1/2, -z+1/2'
'-x, -y, -z'
'x, -y, z-1/2'
'-x+1/2, -y+1/2, -z'
'x+1/2, -y+1/2, z-1/2'

loop_
_atom_site_label
_atom_site_type_symbol
_atom_site_fract_x
_atom_site_fract_y
_atom_site_fract_z
_atom_site_U_iso_or_equiv
_atom_site_adp_type
_atom_site_occupancy
_atom_site_site_symmetry_order
_atom_site_calc_flag
_atom_site_refinement_flags_posn
_atom_site_refinement_flags_adp
_atom_site_refinement_flags_occupancy
_atom_site_disorder_assembly
_atom_site_disorder_group
C1 C 0.53309(8) -0.1942(4) 0.05753(9) 0.0371(5) Uani 1 1 d . . . . .
H1A H 0.551568 -0.100394 0.035110 0.056 Uiso 1 1 calc R U . . .
H1B H 0.509342 -0.301346 0.028301 0.056 Uiso 1 1 calc R U . . .
H1C H 0.555004 -0.299453 0.089482 0.056 Uiso 1 1 calc R U . . .
C2 C 0.53678(7) 0.1440(3) 0.12859(8) 0.0283(4) Uani 1 1 d . . . . .
C3 C 0.51170(7) 0.3201(4) 0.15376(8) 0.0315(4) Uani 1 1 d . . . . .
H3 H 0.477495 0.317000 0.141699 0.038 Uiso 1 1 calc R U . . .
C4 C 0.53679(7) 0.4967(4) 0.19585(8) 0.0297(4) Uani 1 1 d . . . . .
H4 H 0.519325 0.615270 0.212041 0.036 Uiso 1 1 calc R U . . .
C5 C 0.58697(7) 0.5071(4) 0.21549(8) 0.0264(4) Uani 1 1 d . . . . .
C6 C 0.61123(7) 0.3288(4) 0.19045(8) 0.0283(4) Uani 1 1 d . . . . .
H6 H 0.645459 0.328984 0.203512 0.034 Uiso 1 1 calc R U . . .
C7 C 0.58670(7) 0.1510(4) 0.14696(8) 0.0300(4) Uani 1 1 d . . . . .
H7 H 0.604103 0.034962 0.129965 0.036 Uiso 1 1 calc R U . . .
C8 C 0.66094(7) 0.7883(4) 0.26070(8) 0.0284(4) Uani 1 1 d . . . . .
C9 C 0.73072(9) 1.0162(5) 0.31223(11) 0.0508(6) Uani 1 1 d . . . . .
H9A H 0.751632 0.878181 0.307398 0.076 Uiso 1 1 calc R U . . .
H9B H 0.745682 1.102913 0.351693 0.076 Uiso 1 1 calc R U . . .
H9C H 0.726178 1.135357 0.277799 0.076 Uiso 1 1 calc R U . . .
C10 C 0.61271(7) 0.6984(4) 0.26306(8) 0.0277(4) Uani 1 1 d . . . . .
C11 C 0.60301(7) 0.7118(4) 0.32575(8) 0.0278(4) Uani 1 1 d . . . . .
C12 C 0.58324(7) 0.8867(4) 0.28737(8) 0.0306(4) Uani 1 1 d . . . . .
H12 H 0.563629 1.033258 0.279471 0.037 Uiso 1 1 calc R U . . .
C13 C 0.61549(7) 0.5868(4) 0.38566(8) 0.0282(4) Uani 1 1 d . . . . .
C14 C 0.59596(7) 0.6811(4) 0.43244(9) 0.0320(4) Uani 1 1 d . . . . .
H14 H 0.573648 0.816760 0.423322 0.038 Uiso 1 1 calc R U . . .
C15 C 0.60966(7) 0.5747(4) 0.49009(9) 0.0335(4) Uani 1 1 d . . . . .
H15 H 0.596657 0.637964 0.520948 0.040 Uiso 1 1 calc R U . . .
C16 C 0.64275(7) 0.3724(4) 0.50508(8) 0.0305(4) Uani 1 1 d . . . . .
C17 C 0.66151(7) 0.2746(4) 0.45836(8) 0.0302(4) Uani 1 1 d . . . . .
C18 C 0.64675(7) 0.3873(4) 0.39852(8) 0.0308(4) Uani 1 1 d . . . . .
H18 H 0.658774 0.323264 0.366848 0.037 Uiso 1 1 calc R U . . .
C19 C 0.65863(8) 0.2638(4) 0.56540(9) 0.0363(5) Uani 1 1 d . . . . .
H19 H 0.647020 0.328826 0.597345 0.044 Uiso 1 1 calc R U . . .
C20 C 0.69026(8) 0.0678(4) 0.57801(9) 0.0387(5) Uani 1 1 d . . . . .
H20 H 0.700159 -0.003534 0.618491 0.046 Uiso 1 1 calc R U . . .
C21 C 0.70855(9) -0.0307(4) 0.53148(10) 0.0421(5) Uani 1 1 d . . . . .
H21 H 0.730650 -0.167306 0.540811 0.051 Uiso 1 1 calc R U . . .
C22 C 0.69439(8) 0.0708(4) 0.47312(9) 0.0381(5) Uani 1 1 d . . . . .
H22 H 0.706761 0.003827 0.442055 0.046 Uiso 1 1 calc R U . . .
O1 O 0.50874(5) -0.0208(3) 0.08636(6) 0.0359(3) Uani 1 1 d . . . . .
O2 O 0.67744(5) 0.7569(3) 0.21792(6) 0.0381(3) Uani 1 1 d . . . . .
O3 O 0.68484(6) 0.9166(3) 0.31193(6) 0.0423(4) Uani 1 1 d . . . . .

loop_
_atom_site_aniso_label
_atom_site_aniso_U_11
_atom_site_aniso_U_22
_atom_site_aniso_U_33
_atom_site_aniso_U_23
_atom_site_aniso_U_13
_atom_site_aniso_U_12
C1 0.0394(12) 0.0356(10) 0.0347(9) -0.0065(8) 0.0090(8) -0.0027(9)
C2 0.0293(10) 0.0283(9) 0.0256(8) 0.0033(7) 0.0058(7) -0.0015(8)
C3 0.0224(9) 0.0363(10) 0.0363(9) 0.0030(8) 0.0095(8) 0.0020(8)
C4 0.0284(10) 0.0324(9) 0.0303(8) 0.0028(7) 0.0118(8) 0.0034(8)
C5 0.0264(9) 0.0295(9) 0.0244(8) 0.0042(7) 0.0092(7) 0.0020(8)
C6 0.0220(9) 0.0317(9) 0.0313(9) 0.0009(7) 0.0082(7) 0.0020(8)
C7 0.0292(10) 0.0310(9) 0.0303(9) 0.0010(7) 0.0097(7) 0.0017(8)
C8 0.0290(10) 0.0293(9) 0.0270(8) 0.0007(7) 0.0085(7) 0.0003(8)
C9 0.0353(13) 0.0704(16) 0.0484(12) -0.0154(12) 0.0155(10) -0.0203(12)
C10 0.0285(10) 0.0307(9) 0.0257(8) 0.0020(7) 0.0110(7) 0.0017(8)
C11 0.0247(9) 0.0317(9) 0.0286(9) -0.0027(7) 0.0108(7) -0.0019(8)
C12 0.0286(10) 0.0318(9) 0.0336(9) -0.0021(8) 0.0128(8) 0.0006(8)
C13 0.0248(9) 0.0325(9) 0.0280(9) -0.0005(7) 0.0092(7) -0.0036(8)
C14 0.0299(10) 0.0345(10) 0.0347(9) -0.0010(8) 0.0143(8) 0.0018(9)
C15 0.0323(10) 0.0403(10) 0.0315(9) -0.0027(8) 0.0152(8) -0.0008(9)
C16 0.0264(10) 0.0334(9) 0.0321(9) -0.0024(7) 0.0097(8) -0.0061(8)
C17 0.0255(9) 0.0336(9) 0.0324(9) -0.0020(8) 0.0100(7) -0.0033(8)
C18 0.0303(10) 0.0342(10) 0.0306(9) -0.0012(8) 0.0133(8) -0.0005(8)
C19 0.0352(11) 0.0438(11) 0.0308(9) -0.0003(8) 0.0114(8) -0.0064(10)
C20 0.0357(11) 0.0453(12) 0.0325(9) 0.0069(8) 0.0066(8) -0.0055(10)
C21 0.0373(12) 0.0441(12) 0.0439(11) 0.0076(9) 0.0109(10) 0.0054(10)
C22 0.0363(11) 0.0404(11) 0.0396(10) 0.0022(9) 0.0146(9) 0.0033(10)
O1 0.0303(8) 0.0376(7) 0.0374(7) -0.0053(6) 0.0068(6) -0.0031(6)
O2 0.0329(8) 0.0501(9) 0.0356(7) -0.0066(6) 0.0170(6) -0.0051(7)
O3 0.0347(8) 0.0589(9) 0.0362(7) -0.0123(7) 0.0151(6) -0.0155(8)

loop_
_atom_type_symbol
_atom_type_description
_atom_type_scat_dispersion_real
_atom_type_scat_dispersion_imag
_atom_type_scat_source
C C 0.0181 0.0091 'International Tables Vol C Tables 4.2.6.8 and 6.1.1.4'
H H 0.0000 0.0000 'International Tables Vol C Tables 4.2.6.8 and 6.1.1.4'
O O 0.0492 0.0322 'International Tables Vol C Tables 4.2.6.8 and 6.1.1.4'

loop_
_geom_angle_atom_site_label_1
_geom_angle_atom_site_label_2
_geom_angle_atom_site_label_3
_geom_angle
_geom_angle_site_symmetry_1
_geom_angle_site_symmetry_3
_geom_angle_publ_flag
O1 C1 H1A 109.5 . . ?
O1 C1 H1B 109.5 . . ?
H1A C1 H1B 109.5 . . ?
O1 C1 H1C 109.5 . . ?
H1A C1 H1C 109.5 . . ?
H1B C1 H1C 109.5 . . ?
O1 C2 C7 125.16(17) . . ?
O1 C2 C3 115.69(17) . . ?
C7 C2 C3 119.15(17) . . ?
C4 C3 C2 119.97(18) . . ?
C4 C3 H3 120.0 . . ?
C2 C3 H3 120.0 . . ?
C3 C4 C5 122.16(18) . . ?
C3 C4 H4 118.9 . . ?
C5 C4 H4 118.9 . . ?
C4 C5 C6 116.99(18) . . ?
C4 C5 C10 120.10(17) . . ?
C6 C5 C10 122.88(17) . . ?
C7 C6 C5 122.00(18) . . ?
C7 C6 H6 119.0 . . ?
C5 C6 H6 119.0 . . ?
C2 C7 C6 119.73(18) . . ?
C2 C7 H7 120.1 . . ?
C6 C7 H7 120.1 . . ?
O2 C8 O3 121.95(18) . . ?
O2 C8 C10 125.88(17) . . ?
O3 C8 C10 112.16(15) . . ?
O3 C9 H9A 109.5 . . ?
O3 C9 H9B 109.5 . . ?
H9A C9 H9B 109.5 . . ?
O3 C9 H9C 109.5 . . ?
H9A C9 H9C 109.5 . . ?
H9B C9 H9C 109.5 . . ?
C8 C10 C5 117.31(15) . . ?
C8 C10 C12 116.11(16) . . ?
C5 C10 C12 119.18(17) . . ?
C8 C10 C11 117.21(16) . . ?
C5 C10 C11 120.11(16) . . ?
C12 C10 C11 49.64(11) . . ?
C12 C11 C13 153.66(18) . . ?
C12 C11 C10 65.08(13) . . ?
C13 C11 C10 141.14(17) . . ?
C11 C12 C10 65.28(13) . . ?
C11 C12 H12 147.4 . . ?
C10 C12 H12 147.4 . . ?
C18 C13 C14 120.08(17) . . ?
C18 C13 C11 120.92(17) . . ?
C14 C13 C11 118.96(17) . . ?
C15 C14 C13 119.50(18) . . ?
C15 C14 H14 120.2 . . ?
C13 C14 H14 120.2 . . ?
C14 C15 C16 121.59(17) . . ?
C14 C15 H15 119.2 . . ?
C16 C15 H15 119.2 . . ?
C15 C16 C19 122.49(18) . . ?
C15 C16 C17 119.11(17) . . ?
C19 C16 C17 118.39(18) . . ?
C22 C17 C18 122.26(17) . . ?
C22 C17 C16 119.23(17) . . ?
C18 C17 C16 118.51(18) . . ?
C13 C18 C17 121.17(17) . . ?
C13 C18 H18 119.4 . . ?
C17 C18 H18 119.4 . . ?
C20 C19 C16 120.86(19) . . ?
C20 C19 H19 119.6 . . ?
C16 C19 H19 119.6 . . ?
C19 C20 C21 120.75(19) . . ?
C19 C20 H20 119.6 . . ?
C21 C20 H20 119.6 . . ?
C22 C21 C20 119.9(2) . . ?
C22 C21 H21 120.0 . . ?
C20 C21 H21 120.0 . . ?
C21 C22 C17 120.8(2) . . ?
C21 C22 H22 119.6 . . ?
C17 C22 H22 119.6 . . ?
C2 O1 C1 117.05(16) . . ?
C8 O3 C9 115.44(15) . . ?

loop_
_geom_bond_atom_site_label_1
_geom_bond_atom_site_label_2
_geom_bond_distance
_geom_bond_site_symmetry_2
_geom_bond_publ_flag
C1 O1 1.434(2) . ?
C1 H1A 0.9800 . ?
C1 H1B 0.9800 . ?
C1 H1C 0.9800 . ?
C2 O1 1.367(2) . ?
C2 C7 1.386(3) . ?
C2 C3 1.409(3) . ?
C3 C4 1.376(3) . ?
C3 H3 0.9500 . ?
C4 C5 1.394(3) . ?
C4 H4 0.9500 . ?
C5 C6 1.400(3) . ?
C5 C10 1.503(3) . ?
C6 C7 1.393(3) . ?
C6 H6 0.9500 . ?
C7 H7 0.9500 . ?
C8 O2 1.214(2) . ?
C8 O3 1.341(2) . ?
C8 C10 1.500(3) . ?
C9 O3 1.436(3) . ?
C9 H9A 0.9800 . ?
C9 H9B 0.9800 . ?
C9 H9C 0.9800 . ?
C10 C12 1.525(3) . ?
C10 C11 1.527(2) . ?
C11 C12 1.281(3) . ?
C11 C13 1.451(2) . ?
C12 H12 0.9500 . ?
C13 C18 1.369(3) . ?
C13 C14 1.434(2) . ?
C14 C15 1.363(3) . ?
C14 H14 0.9500 . ?
C15 C16 1.414(3) . ?
C15 H15 0.9500 . ?
C16 C19 1.421(3) . ?
C16 C17 1.426(3) . ?
C17 C22 1.416(3) . ?
C17 C18 1.420(3) . ?
C18 H18 0.9500 . ?
C19 C20 1.362(3) . ?
C19 H19 0.9500 . ?
C20 C21 1.415(3) . ?
C20 H20 0.9500 . ?
C21 C22 1.367(3) . ?
C21 H21 0.9500 . ?
C22 H22 0.9500 . ?
